data_2227462
loop_
_publ_author_name
'\,Sahin, Ertan'
'Balayd\?in, Halis T.'
'G\"oksu, S\"uleyman'
'Menzek, Abdullah'

_publ_section_title
;
 2,3-Dibromo-1-[4-(2,3-dibromo-4,5-dimethoxybenzyl)-2,5-dimethoxybenzyl]-4,5-dimethoxybenzene
;
_journal_coeditor_code GK2308
_journal_issue 11
_journal_name_full 'Acta Crystallographica Section E'
_journal_page_first o3029
_journal_paper_doi 10.1107/S1600536810043758
_journal_volume 66
_journal_year 2010
_chemical_formula_iupac 'C26 H26 Br4 O6'
_chemical_formula_moiety 'C26 H26 Br4 O6'
_chemical_formula_sum 'C26 H26 Br4 O6'
_chemical_formula_weight 754.07
_chemical_name_systematic
;
2,3-Dibromo-1-[4-(2,3-dibromo-4,5-dimethoxybenzyl)-2,5-dimethoxybenzyl]-
4,5-dimethoxybenzene
;
_space_group_IT_number 14
_symmetry_cell_setting monoclinic
_symmetry_space_group_name_Hall '-P 2yn'
_symmetry_space_group_name_H-M 'P 1 21/n 1'
_atom_sites_solution_hydrogens geom
_atom_sites_solution_primary direct
_atom_sites_solution_secondary difmap
_audit_creation_method 'WinGX routine CIF_UPDATE'
_cell_angle_alpha 90.000
_cell_angle_beta 107.125(5)
_cell_angle_gamma 90.000
_cell_formula_units_Z 2
_cell_length_a 11.193(5)
_cell_length_b 9.645(4)
_cell_length_c 13.212(5)
_cell_measurement_reflns_used 6447
_cell_measurement_temperature 293(2)
_cell_measurement_theta_max 26.3785
_cell_measurement_theta_min 2.6574
_cell_volume 1363.1(10)
_computing_cell_refinement 'CrystalClear (Rigaku/MSC, 2005)'
_computing_data_collection 'CrystalClear (Rigaku/MSC, 2005)'
_computing_data_reduction 'CrystalClear (Rigaku/MSC, 2005)'
_computing_molecular_graphics 'ORTEP-3 for Windows (Farrugia, 1997)'
_computing_publication_material 'WinGX (Farrugia, 1999)'
_computing_structure_refinement 'SHELXL97 (Sheldrick, 2008)'
_computing_structure_solution 'SHELXS97 (Sheldrick, 2008)'
_diffrn_ambient_temperature 293(2)
_diffrn_measured_fraction_theta_full 0.993
_diffrn_measured_fraction_theta_max 0.993
_diffrn_measurement_device_type
;
Rigaku R-AXIS RAPID-S
;
_diffrn_measurement_method '\w scans'
_diffrn_radiation_monochromator graphite
_diffrn_radiation_type MoK\a
_diffrn_radiation_wavelength 0.71073
_diffrn_reflns_av_R_equivalents 0.0795
_diffrn_reflns_limit_h_max 13
_diffrn_reflns_limit_h_min -14
_diffrn_reflns_limit_k_max 12
_diffrn_reflns_limit_k_min -12
_diffrn_reflns_limit_l_max 16
_diffrn_reflns_limit_l_min -16
_diffrn_reflns_number 27932
_diffrn_reflns_theta_full 26.45
_diffrn_reflns_theta_max 26.45
_diffrn_reflns_theta_min 2.66
_exptl_absorpt_coefficient_mu 5.944
_exptl_absorpt_correction_T_max 0.552
_exptl_absorpt_correction_T_min 0.250
_exptl_absorpt_correction_type multi-scan
_exptl_absorpt_process_details '(Blessing, 1995)'
_exptl_crystal_colour colourless
_exptl_crystal_density_diffrn 1.837
_exptl_crystal_density_method 'not measured'
_exptl_crystal_description prism
_exptl_crystal_F_000 740
_exptl_crystal_size_max 0.3
_exptl_crystal_size_mid 0.2
_exptl_crystal_size_min 0.1
_refine_diff_density_max 0.292
_refine_diff_density_min -0.496
_refine_ls_extinction_method none
_refine_ls_goodness_of_fit_ref 1.452
_refine_ls_hydrogen_treatment constr
_refine_ls_matrix_type full
_refine_ls_number_parameters 166
_refine_ls_number_reflns 2793
_refine_ls_number_restraints 0
_refine_ls_restrained_S_all 1.452
_refine_ls_R_factor_all 0.0869
_refine_ls_R_factor_gt 0.0778
_refine_ls_shift/su_max 0
_refine_ls_shift/su_mean 0
_refine_ls_structure_factor_coef Fsqd
_refine_ls_weighting_details 'calc w=1/[\s^2^(Fo^2^)+(0.0035P)^2^+2.9760P] where P=(Fo^2^+2Fc^2^)/3'
_refine_ls_weighting_scheme calc
_refine_ls_wR_factor_ref 0.1253
_reflns_number_gt 2564
_reflns_number_total 2793
_reflns_threshold_expression I>2\s(I)
_cod_data_source_file gk2308.cif
_cod_data_source_block I
_cod_original_sg_symbol_H-M 'P 21/n'
_cod_database_code 2227462
_cod_database_fobs_code 2227462

loop_
_symmetry_equiv_pos_as_xyz
'x, y, z'
'-x+1/2, y+1/2, -z+1/2'
'-x, -y, -z'
'x-1/2, -y-1/2, z-1/2'

loop_
_atom_site_type_symbol
_atom_site_label
_atom_site_fract_x
_atom_site_fract_y
_atom_site_fract_z
_atom_site_U_iso_or_equiv
_atom_site_adp_type
_atom_site_calc_flag
_atom_site_refinement_flags
_atom_site_occupancy
_atom_site_disorder_assembly
_atom_site_disorder_group
Br Br1 0.34470(6) 0.34698(9) 0.98736(6) 0.0672(3) Uani d . 1 . .
Br Br2 0.53324(6) 0.33264(8) 0.83484(5) 0.0593(2) Uani d . 1 . .
O O1 0.6334(4) 0.0000(5) 1.2376(3) 0.0564(12) Uani d . 1 . .
O O2 0.4301(4) 0.1588(5) 1.1761(3) 0.0560(12) Uani d . 1 . .
O O3 1.0448(4) -0.2703(5) 0.9540(4) 0.0617(13) Uani d . 1 . .
C C1 0.6977(5) 0.0659(6) 1.0834(4) 0.0404(13) Uani d . 1 . .
H H1 0.7682 0.0096 1.1038 0.049 Uiso calc R 1 . .
C C2 0.6735(5) 0.1422(6) 0.9902(4) 0.0387(13) Uani d . 1 . .
C C3 0.5684(5) 0.2278(6) 0.9617(4) 0.0396(13) Uani d . 1 . .
C C4 0.4892(5) 0.2351(6) 1.0257(5) 0.0429(14) Uani d . 1 . .
C C5 0.5125(5) 0.1579(6) 1.1164(5) 0.0411(14) Uani d . 1 . .
C C6 0.6183(5) 0.0727(6) 1.1462(5) 0.0431(14) Uani d . 1 . .
C C7 0.7351(7) -0.0943(7) 1.2701(6) 0.0602(18) Uani d . 1 . .
H H7A 0.7309 -0.1595 1.2142 0.09 Uiso calc R 1 . .
H H7B 0.7307 -0.1431 1.3322 0.09 Uiso calc R 1 . .
H H7C 0.8124 -0.044 1.2858 0.09 Uiso calc R 1 . .
C C8 0.4678(8) 0.2424(9) 1.2687(6) 0.076(2) Uani d . 1 . .
H H8A 0.5509 0.2169 1.3096 0.114 Uiso calc R 1 . .
H H8B 0.4114 0.2284 1.3101 0.114 Uiso calc R 1 . .
H H8C 0.4667 0.3382 1.2487 0.114 Uiso calc R 1 . .
C C9 0.7554(5) 0.1280(7) 0.9173(5) 0.0458(15) Uani d . 1 . .
H H9A 0.7093 0.0755 0.8556 0.055 Uiso calc R 1 . .
H H9B 0.7691 0.22 0.8931 0.055 Uiso calc R 1 . .
C C10 0.8809(5) 0.0600(7) 0.9629(4) 0.0430(14) Uani d . 1 . .
C C11 0.9001(6) -0.0763(6) 0.9392(5) 0.0450(14) Uani d . 1 . .
H H11 0.8332 -0.1287 0.8988 0.054 Uiso calc R 1 . .
C C12 1.0184(5) -0.1362(6) 0.9752(5) 0.0422(14) Uani d . 1 . .
C C13 0.9451(7) -0.3596(7) 0.9009(6) 0.0652(19) Uani d . 1 . .
H H13A 0.8909 -0.3738 0.9444 0.098 Uiso calc R 1 . .
H H13B 0.9784 -0.4471 0.8874 0.098 Uiso calc R 1 . .
H H13C 0.8986 -0.3182 0.835 0.098 Uiso calc R 1 . .

loop_
_atom_site_aniso_label
_atom_site_aniso_U_11
_atom_site_aniso_U_22
_atom_site_aniso_U_33
_atom_site_aniso_U_12
_atom_site_aniso_U_13
_atom_site_aniso_U_23
Br1 0.0497(4) 0.0838(6) 0.0731(5) 0.0230(4) 0.0257(4) -0.0002(4)
Br2 0.0595(4) 0.0687(5) 0.0533(4) 0.0172(3) 0.0221(3) 0.0135(3)
O1 0.063(3) 0.062(3) 0.055(3) 0.009(2) 0.035(2) 0.015(2)
O2 0.048(3) 0.071(3) 0.060(3) -0.007(2) 0.034(2) -0.012(2)
O3 0.056(3) 0.055(3) 0.078(3) 0.005(2) 0.025(3) -0.012(2)
C1 0.040(3) 0.043(3) 0.044(3) 0.005(2) 0.020(3) 0.000(3)
C2 0.032(3) 0.044(3) 0.044(3) -0.006(2) 0.017(2) -0.007(3)
C3 0.039(3) 0.044(3) 0.036(3) 0.000(3) 0.010(3) -0.002(3)
C4 0.032(3) 0.050(4) 0.048(4) 0.004(3) 0.012(3) -0.006(3)
C5 0.033(3) 0.049(4) 0.047(3) -0.008(3) 0.021(3) -0.012(3)
C6 0.044(3) 0.045(3) 0.046(3) -0.006(3) 0.022(3) -0.004(3)
C7 0.070(5) 0.055(4) 0.060(4) 0.004(4) 0.025(4) 0.004(3)
C8 0.093(6) 0.088(6) 0.065(5) -0.004(5) 0.053(4) -0.021(4)
C9 0.036(3) 0.065(4) 0.042(3) 0.007(3) 0.020(3) 0.007(3)
C10 0.039(3) 0.060(4) 0.038(3) 0.003(3) 0.024(3) 0.006(3)
C11 0.042(3) 0.055(4) 0.043(3) 0.000(3) 0.020(3) -0.003(3)
C12 0.045(3) 0.045(4) 0.043(3) 0.007(3) 0.023(3) 0.002(3)
C13 0.075(5) 0.053(4) 0.073(5) -0.001(4) 0.031(4) -0.002(4)

loop_
_atom_type_symbol
_atom_type_description
_atom_type_scat_dispersion_real
_atom_type_scat_dispersion_imag
_atom_type_scat_source
C C 0.0033 0.0016 'International Tables Vol C Tables 4.2.6.8 and 6.1.1.4'
H H 0 0 'International Tables Vol C Tables 4.2.6.8 and 6.1.1.4'
O O 0.0106 0.006 'International Tables Vol C Tables 4.2.6.8 and 6.1.1.4'
Br Br -0.2901 2.4595 'International Tables Vol C Tables 4.2.6.8 and 6.1.1.4'

loop_
_geom_angle_atom_site_label_1
_geom_angle_atom_site_label_2
_geom_angle_atom_site_label_3
_geom_angle_site_symmetry_1
_geom_angle_site_symmetry_3
_geom_angle
_geom_angle_publ_flag
C6 O1 C7 . . 118.4(5) ?
C5 O2 C8 . . 114.6(5) ?
C12 O3 C13 . . 119.1(5) ?
O3 C12 C10 . 3_757 115.5(5) ?
O3 C12 C11 . . 124.1(6) ?
C10 C12 C11 3_757 . 120.4(5) ?
C4 C3 C2 . . 120.1(5) ?
C4 C3 Br2 . . 120.3(4) ?
C2 C3 Br2 . . 119.6(4) ?
C11 C10 C12 . 3_757 118.8(5) ?
C11 C10 C9 . . 120.8(6) ?
C12 C10 C9 3_757 . 120.2(6) ?
C10 C9 C2 . . 116.9(5) ?
C10 C9 H9A . . 108.1 ?
C2 C9 H9A . . 108.1 ?
C10 C9 H9B . . 108.1 ?
C2 C9 H9B . . 108.1 ?
H9A C9 H9B . . 107.3 ?
C10 C11 C12 . . 120.8(6) ?
C10 C11 H11 . . 119.6 ?
C12 C11 H11 . . 119.6 ?
O2 C8 H8A . . 109.5 ?
O2 C8 H8B . . 109.5 ?
H8A C8 H8B . . 109.5 ?
O2 C8 H8C . . 109.5 ?
H8A C8 H8C . . 109.5 ?
H8B C8 H8C . . 109.5 ?
C6 C1 C2 . . 120.9(5) ?
C6 C1 H1 . . 119.6 ?
C2 C1 H1 . . 119.6 ?
C1 C2 C3 . . 118.8(5) ?
C1 C2 C9 . . 121.1(5) ?
C3 C2 C9 . . 120.0(5) ?
O1 C6 C1 . . 125.0(5) ?
O1 C6 C5 . . 115.1(5) ?
C1 C6 C5 . . 119.9(5) ?
C5 C4 C3 . . 120.8(5) ?
C5 C4 Br1 . . 118.2(4) ?
C3 C4 Br1 . . 120.9(4) ?
C4 C5 O2 . . 120.7(5) ?
C4 C5 C6 . . 119.5(5) ?
O2 C5 C6 . . 119.7(5) ?
O3 C13 H13A . . 109.5 ?
O3 C13 H13B . . 109.5 ?
H13A C13 H13B . . 109.5 ?
O3 C13 H13C . . 109.5 ?
H13A C13 H13C . . 109.5 ?
H13B C13 H13C . . 109.5 ?
O1 C7 H7A . . 109.5 ?
O1 C7 H7B . . 109.5 ?
H7A C7 H7B . . 109.5 ?
O1 C7 H7C . . 109.5 ?
H7A C7 H7C . . 109.5 ?
H7B C7 H7C . . 109.5 ?

loop_
_geom_bond_atom_site_label_1
_geom_bond_atom_site_label_2
_geom_bond_site_symmetry_2
_geom_bond_distance
_geom_bond_publ_flag
Br2 C3 . 1.897(6) ?
Br1 C4 . 1.886(6) ?
O1 C6 . 1.363(6) ?
O1 C7 . 1.422(5) ?
O2 C5 . 1.379(6) ?
O2 C8 . 1.421(5) ?
O3 C12 . 1.374(5) ?
O3 C13 . 1.420(6) ?
C12 C10 3_757 1.392(6) ?
C12 C11 . 1.393(6) ?
C3 C4 . 1.394(6) ?
C3 C2 . 1.395(6) ?
C10 C11 . 1.383(6) ?
C10 C12 3_757 1.392(6) ?
C10 C9 . 1.507(6) ?
C9 C2 . 1.518(5) ?
C9 H9A . 0.97 ?
C9 H9B . 0.97 ?
C11 H11 . 0.93 ?
C8 H8A . 0.96 ?
C8 H8B . 0.96 ?
C8 H8C . 0.96 ?
C1 C6 . 1.385(5) ?
C1 C2 . 1.390(6) ?
C1 H1 . 0.93 ?
C6 C5 . 1.400(6) ?
C4 C5 . 1.370(6) ?
C13 H13A . 0.96 ?
C13 H13B . 0.96 ?
C13 H13C . 0.96 ?
C7 H7A . 0.96 ?
C7 H7B . 0.96 ?
C7 H7C . 0.96 ?

loop_
_geom_torsion_atom_site_label_1
_geom_torsion_atom_site_label_2
_geom_torsion_atom_site_label_3
_geom_torsion_atom_site_label_4
_geom_torsion_site_symmetry_1
_geom_torsion_site_symmetry_2
_geom_torsion_site_symmetry_3
_geom_torsion_site_symmetry_4
_geom_torsion
_geom_torsion_publ_flag
C13 O3 C12 C10 . . . 3_757 173.5(5) ?
C13 O3 C12 C11 . . . . -6.3(9) ?
C11 C10 C9 C2 . . . . 102.1(7) ?
C12 C10 C9 C2 3_757 . . . -81.7(7) ?
C12 C10 C11 C12 3_757 . . . -0.9(9) ?
C9 C10 C11 C12 . . . . 175.4(5) ?
O3 C12 C11 C10 . . . . -179.3(5) ?
C10 C12 C11 C10 3_757 . . . 0.9(9) ?
C6 C1 C2 C3 . . . . 1.0(8) ?
C6 C1 C2 C9 . . . . -175.9(5) ?
C4 C3 C2 C1 . . . . -0.4(8) ?
Br2 C3 C2 C1 . . . . -179.9(4) ?
C4 C3 C2 C9 . . . . 176.5(5) ?
Br2 C3 C2 C9 . . . . -3.0(7) ?
C10 C9 C2 C1 . . . . -16.1(8) ?
C10 C9 C2 C3 . . . . 167.1(5) ?
C7 O1 C6 C1 . . . . -2.6(9) ?
C7 O1 C6 C5 . . . . 176.8(5) ?
C2 C1 C6 O1 . . . . 178.8(5) ?
C2 C1 C6 C5 . . . . -0.5(9) ?
C2 C3 C4 C5 . . . . -0.7(9) ?
Br2 C3 C4 C5 . . . . 178.8(4) ?
C2 C3 C4 Br1 . . . . -178.7(4) ?
Br2 C3 C4 Br1 . . . . 0.8(7) ?
C3 C4 C5 O2 . . . . -176.0(5) ?
Br1 C4 C5 O2 . . . . 2.0(8) ?
C3 C4 C5 C6 . . . . 1.2(9) ?
Br1 C4 C5 C6 . . . . 179.3(4) ?
C8 O2 C5 C4 . . . . -102.1(7) ?
C8 O2 C5 C6 . . . . 80.7(7) ?
O1 C6 C5 C4 . . . . 180.0(5) ?
C1 C6 C5 C4 . . . . -0.7(9) ?
O1 C6 C5 O2 . . . . -2.8(8) ?
C1 C6 C5 O2 . . . . 176.6(5) ?
